data_4101516
loop_
_publ_author_name
'Roger, Mathieu'
'Barros, No\'emi'
'Arliguie, Th\'er\`ese'
'Thu\'ery, Pierre'
'Maron, Laurent'
'Ephritikhine, Michel'

_publ_section_title
;
 U(SMes*)n, (n = 3, 4) and Ln(SMes*)3 (Ln = La, Ce, Pr, Nd):
 lanthanide(III)/actinide(III) differentiation in agostic interactions
 and an unprecedented eta3 ligation mode of the arylthiolate ligand,
 from X-ray diffraction and DFT analysis.
;
_journal_issue 27
_journal_name_full 'Journal of the American Chemical Society'
_journal_page_first 8790
_journal_page_last 8802
_journal_paper_doi 10.1021/ja0584830
_journal_volume 128
_journal_year 2006
_chemical_formula_sum 'C36 H83 N3 S Si6 U'
_chemical_formula_weight 996.68
_space_group_IT_number 14
_symmetry_cell_setting monoclinic
_symmetry_space_group_name_Hall '-P 2yn'
_symmetry_space_group_name_H-M 'P 1 21/n 1'
_atom_sites_solution_hydrogens geom
_atom_sites_solution_primary patter
_atom_sites_solution_secondary difmap
_audit_creation_method SHELXL-97
_cell_angle_alpha 90.00
_cell_angle_beta 90.212(2)
_cell_angle_gamma 90.00
_cell_formula_units_Z 4
_cell_length_a 11.9370(5)
_cell_length_b 20.7998(7)
_cell_length_c 19.5467(7)
_cell_measurement_reflns_used 103491
_cell_measurement_temperature 100(2)
_cell_measurement_theta_max 25.68
_cell_measurement_theta_min 2.22
_cell_volume 4853.2(3)
_computing_cell_refinement 'DENZO-SMN (Otwinowski & Minor, 1997)'
_computing_data_collection 'Kappa-CCD software (Nonius B.V., 1998)'
_computing_data_reduction 'DENZO-SMN (Otwinowski & Minor, 1997)'
_computing_molecular_graphics 'SHELXTL (Sheldrick, 1999)'
_computing_publication_material 'SHELXTL (Sheldrick, 1999); PLATON (Spek, 2003)'
_computing_structure_refinement 'SHELXL-97 (Sheldrick, 1997)'
_computing_structure_solution 'SHELXS-97 (Sheldrick, 1997)'
_diffrn_ambient_temperature 100(2)
_diffrn_measured_fraction_theta_full 0.999
_diffrn_measured_fraction_theta_max 0.999
_diffrn_measurement_device_type 'Nonius Kappa-CCD area-detector diffractometer'
_diffrn_measurement_method 'two \f and one \w scans with 2\% steps'
_diffrn_radiation_monochromator graphite
_diffrn_radiation_source 'fine-focus sealed tube'
_diffrn_radiation_type MoK\a
_diffrn_radiation_wavelength 0.71073
_diffrn_reflns_av_R_equivalents 0.0307
_diffrn_reflns_av_sigmaI/netI 0.0397
_diffrn_reflns_limit_h_max 0
_diffrn_reflns_limit_h_min -14
_diffrn_reflns_limit_k_max 25
_diffrn_reflns_limit_k_min -25
_diffrn_reflns_limit_l_max 23
_diffrn_reflns_limit_l_min -23
_diffrn_reflns_number 103491
_diffrn_reflns_theta_full 25.68
_diffrn_reflns_theta_max 25.68
_diffrn_reflns_theta_min 2.22
_diffrn_standards_decay_% 0
_diffrn_standards_interval_time 0
_exptl_absorpt_coefficient_mu 3.562
_exptl_absorpt_correction_T_max 0.700
_exptl_absorpt_correction_T_min 0.328
_exptl_absorpt_correction_type refdelf
_exptl_absorpt_process_details 'program DELABS from PLATON (Spek, 2003)'
_exptl_crystal_colour 'translucent light orange'
_exptl_crystal_density_diffrn 1.364
_exptl_crystal_density_meas ?
_exptl_crystal_description platelet
_exptl_crystal_F_000 2048
_exptl_crystal_size_max 0.18
_exptl_crystal_size_mid 0.15
_exptl_crystal_size_min 0.10
_refine_diff_density_max 0.612
_refine_diff_density_min -0.971
_refine_diff_density_rms 0.089
_refine_ls_extinction_method none
_refine_ls_goodness_of_fit_ref 1.013
_refine_ls_hydrogen_treatment constr
_refine_ls_matrix_type full
_refine_ls_number_parameters 451
_refine_ls_number_reflns 9209
_refine_ls_number_restraints 0
_refine_ls_restrained_S_all 1.013
_refine_ls_R_factor_all 0.0353
_refine_ls_R_factor_gt 0.0258
_refine_ls_shift/su_max 0.000
_refine_ls_shift/su_mean 0.000
_refine_ls_structure_factor_coef Fsqd
_refine_ls_weighting_details 'calc w=1/[\s^2^(Fo^2^)+(0.0315P)^2^] where P=(Fo^2^+2Fc^2^)/3'
_refine_ls_weighting_scheme calc
_refine_ls_wR_factor_gt 0.0575
_refine_ls_wR_factor_ref 0.0602
_reflns_number_gt 7861
_reflns_number_total 9209
_reflns_threshold_expression >2sigma(I)
_cod_data_source_file ja0584830si20060516_095623.cif
_cod_data_source_block 2
_cod_original_sg_symbol_H-M 'P 21/n'
_cod_database_code 4101516

loop_
_symmetry_equiv_pos_as_xyz
'x, y, z'
'-x+1/2, y+1/2, -z+1/2'
'-x, -y, -z'
'x-1/2, -y-1/2, z-1/2'

loop_
_atom_site_label
_atom_site_type_symbol
_atom_site_fract_x
_atom_site_fract_y
_atom_site_fract_z
_atom_site_U_iso_or_equiv
_atom_site_adp_type
_atom_site_occupancy
_atom_site_symmetry_multiplicity
_atom_site_calc_flag
_atom_site_refinement_flags
U U 0.737907(9) 0.309895(5) 0.697133(5) 0.02162(4) Uani 1 1 d .
Si1 Si 0.64975(8) 0.38758(4) 0.55200(4) 0.02626(19) Uani 1 1 d .
Si2 Si 0.47511(8) 0.39028(5) 0.66086(5) 0.0339(2) Uani 1 1 d .
Si3 Si 0.62244(8) 0.17383(4) 0.63938(4) 0.02616(19) Uani 1 1 d .
Si4 Si 0.86984(8) 0.16931(4) 0.61769(4) 0.0292(2) Uani 1 1 d .
Si5 Si 0.73061(8) 0.38292(4) 0.84711(4) 0.02534(18) Uani 1 1 d .
Si6 Si 0.69096(8) 0.24204(4) 0.86808(4) 0.02696(19) Uani 1 1 d .
S1 S 0.95396(7) 0.34043(4) 0.69062(4) 0.02834(17) Uani 1 1 d .
N1 N 0.6090(2) 0.36576(12) 0.63476(12) 0.0262(6) Uani 1 1 d .
N2 N 0.7521(2) 0.21211(11) 0.64660(12) 0.0250(6) Uani 1 1 d .
N3 N 0.7158(2) 0.30590(11) 0.81133(12) 0.0241(5) Uani 1 1 d .
C1 C 1.0557(3) 0.38856(14) 0.73506(14) 0.0245(6) Uani 1 1 d .
C2 C 1.0759(3) 0.45286(14) 0.71403(15) 0.0260(7) Uani 1 1 d .
C3 C 1.1342(3) 0.49290(14) 0.75931(15) 0.0261(7) Uani 1 1 d .
H3 H 1.1448 0.5357 0.7471 0.031 Uiso 1 1 calc R
C4 C 1.1769(3) 0.47190(14) 0.82142(14) 0.0246(6) Uani 1 1 d .
C5 C 1.1717(3) 0.40652(14) 0.83420(15) 0.0256(7) Uani 1 1 d .
H5 H 1.2076 0.3908 0.8731 0.031 Uiso 1 1 calc R
C6 C 1.1155(3) 0.36273(14) 0.79207(15) 0.0243(6) Uani 1 1 d .
C7 C 1.0428(3) 0.48144(15) 0.64277(15) 0.0282(7) Uani 1 1 d .
C8 C 1.0989(3) 0.54705(16) 0.63043(17) 0.0387(8) Uani 1 1 d .
H8A H 1.1784 0.5431 0.6370 0.058 Uiso 1 1 calc R
H8B H 1.0696 0.5780 0.6621 0.058 Uiso 1 1 calc R
H8C H 1.0839 0.5610 0.5845 0.058 Uiso 1 1 calc R
C9 C 1.0840(3) 0.43769(17) 0.58469(16) 0.0391(8) Uani 1 1 d .
H9A H 1.0520 0.3956 0.5898 0.059 Uiso 1 1 calc R
H9B H 1.1642 0.4346 0.5865 0.059 Uiso 1 1 calc R
H9C H 1.0616 0.4555 0.5414 0.059 Uiso 1 1 calc R
C10 C 0.9162(3) 0.49369(16) 0.63671(16) 0.0323(7) Uani 1 1 d .
H10A H 0.9004 0.5149 0.5941 0.048 Uiso 1 1 calc R
H10B H 0.8922 0.5204 0.6740 0.048 Uiso 1 1 calc R
H10C H 0.8769 0.4534 0.6383 0.048 Uiso 1 1 calc R
C11 C 1.2296(3) 0.51753(14) 0.87446(15) 0.0276(7) Uani 1 1 d .
C12 C 1.3511(3) 0.49679(15) 0.89021(16) 0.0313(7) Uani 1 1 d .
H12A H 1.3515 0.4531 0.9061 0.047 Uiso 1 1 calc R
H12B H 1.3820 0.5243 0.9249 0.047 Uiso 1 1 calc R
H12C H 1.3953 0.5001 0.8494 0.047 Uiso 1 1 calc R
C13 C 1.2328(3) 0.58773(15) 0.84899(19) 0.0393(9) Uani 1 1 d .
H13A H 1.2772 0.5902 0.8082 0.059 Uiso 1 1 calc R
H13B H 1.2651 0.6146 0.8837 0.059 Uiso 1 1 calc R
H13C H 1.1580 0.6020 0.8391 0.059 Uiso 1 1 calc R
C14 C 1.1600(3) 0.51466(17) 0.94055(16) 0.0383(8) Uani 1 1 d .
H14A H 1.0849 0.5287 0.9311 0.057 Uiso 1 1 calc R
H14B H 1.1932 0.5422 0.9744 0.057 Uiso 1 1 calc R
H14C H 1.1585 0.4713 0.9573 0.057 Uiso 1 1 calc R
C15 C 1.1278(3) 0.29000(15) 0.80795(15) 0.0270(7) Uani 1 1 d .
C16 C 1.2174(3) 0.27729(15) 0.86401(17) 0.0339(8) Uani 1 1 d .
H16A H 1.1924 0.2948 0.9067 0.051 Uiso 1 1 calc R
H16B H 1.2867 0.2974 0.8512 0.051 Uiso 1 1 calc R
H16C H 1.2287 0.2318 0.8688 0.051 Uiso 1 1 calc R
C17 C 1.1710(3) 0.25431(15) 0.74380(16) 0.0342(8) Uani 1 1 d .
H17A H 1.1790 0.2094 0.7539 0.051 Uiso 1 1 calc R
H17B H 1.2423 0.2717 0.7308 0.051 Uiso 1 1 calc R
H17C H 1.1185 0.2597 0.7069 0.051 Uiso 1 1 calc R
C18 C 1.0202(3) 0.25931(15) 0.83438(17) 0.0325(7) Uani 1 1 d .
H18A H 1.0311 0.2138 0.8394 0.049 Uiso 1 1 calc R
H18B H 0.9604 0.2671 0.8025 0.049 Uiso 1 1 calc R
H18C H 1.0014 0.2777 0.8779 0.049 Uiso 1 1 calc R
C19 C 0.5480(3) 0.36469(16) 0.48299(16) 0.0349(8) Uani 1 1 d .
H19A H 0.5269 0.3205 0.4885 0.052 Uiso 1 1 calc R
H19B H 0.5824 0.3705 0.4391 0.052 Uiso 1 1 calc R
H19C H 0.4826 0.3914 0.4860 0.052 Uiso 1 1 calc R
C20 C 0.7831(3) 0.34457(15) 0.53123(15) 0.0310(7) Uani 1 1 d .
H20A H 0.8402 0.3569 0.5634 0.046 Uiso 1 1 calc R
H20B H 0.8064 0.3558 0.4858 0.046 Uiso 1 1 calc R
H20C H 0.7712 0.2990 0.5339 0.046 Uiso 1 1 calc R
C21 C 0.6716(3) 0.47642(15) 0.54275(18) 0.0375(8) Uani 1 1 d .
H21A H 0.6023 0.4965 0.5297 0.056 Uiso 1 1 calc R
H21B H 0.7270 0.4843 0.5083 0.056 Uiso 1 1 calc R
H21C H 0.6968 0.4939 0.5856 0.056 Uiso 1 1 calc R
C22 C 0.3611(3) 0.3477(2) 0.61212(19) 0.0556(11) Uani 1 1 d .
H22A H 0.3509 0.3680 0.5684 0.083 Uiso 1 1 calc R
H22B H 0.2925 0.3499 0.6375 0.083 Uiso 1 1 calc R
H22C H 0.3817 0.3036 0.6056 0.083 Uiso 1 1 calc R
C23 C 0.4522(3) 0.37558(16) 0.75386(15) 0.0343(8) Uani 1 1 d .
H23A H 0.4738 0.3324 0.7649 0.051 Uiso 1 1 calc R
H23B H 0.3744 0.3816 0.7644 0.051 Uiso 1 1 calc R
H23C H 0.4965 0.4052 0.7801 0.051 Uiso 1 1 calc R
C24 C 0.4502(4) 0.47873(19) 0.6506(2) 0.0592(12) Uani 1 1 d .
H24A H 0.5096 0.5021 0.6726 0.089 Uiso 1 1 calc R
H24B H 0.3800 0.4900 0.6712 0.089 Uiso 1 1 calc R
H24C H 0.4484 0.4894 0.6029 0.089 Uiso 1 1 calc R
C25 C 0.6213(3) 0.08818(15) 0.66926(19) 0.0395(8) Uani 1 1 d .
H25A H 0.6355 0.0602 0.6312 0.059 Uiso 1 1 calc R
H25B H 0.5494 0.0783 0.6884 0.059 Uiso 1 1 calc R
H25C H 0.6783 0.0822 0.7034 0.059 Uiso 1 1 calc R
C26 C 0.5221(3) 0.21650(17) 0.69714(17) 0.0373(8) Uani 1 1 d .
H26A H 0.5554 0.2215 0.7416 0.056 Uiso 1 1 calc R
H26B H 0.4544 0.1918 0.7009 0.056 Uiso 1 1 calc R
H26C H 0.5050 0.2581 0.6785 0.056 Uiso 1 1 calc R
C27 C 0.5606(3) 0.17698(16) 0.55128(17) 0.0371(8) Uani 1 1 d .
H27A H 0.5634 0.2203 0.5345 0.056 Uiso 1 1 calc R
H27B H 0.4841 0.1628 0.5528 0.056 Uiso 1 1 calc R
H27C H 0.6025 0.1494 0.5214 0.056 Uiso 1 1 calc R
C28 C 0.8330(3) 0.10697(17) 0.55152(19) 0.0484(10) Uani 1 1 d .
H28A H 0.7817 0.0765 0.5708 0.073 Uiso 1 1 calc R
H28B H 0.8999 0.0851 0.5373 0.073 Uiso 1 1 calc R
H28C H 0.7988 0.1275 0.5127 0.073 Uiso 1 1 calc R
C29 C 0.9771(3) 0.21733(17) 0.57215(17) 0.0395(8) Uani 1 1 d .
H29A H 0.9443 0.2364 0.5321 0.059 Uiso 1 1 calc R
H29B H 1.0380 0.1899 0.5590 0.059 Uiso 1 1 calc R
H29C H 1.0046 0.2506 0.6018 0.059 Uiso 1 1 calc R
C30 C 0.9388(3) 0.12770(16) 0.69128(17) 0.0377(8) Uani 1 1 d .
H30A H 0.9628 0.1590 0.7243 0.057 Uiso 1 1 calc R
H30B H 1.0025 0.1040 0.6752 0.057 Uiso 1 1 calc R
H30C H 0.8866 0.0987 0.7122 0.057 Uiso 1 1 calc R
C31 C 0.7280(3) 0.44337(14) 0.77510(16) 0.0321(7) Uani 1 1 d .
H31A H 0.8013 0.4465 0.7553 0.048 Uiso 1 1 calc R
H31B H 0.7060 0.4846 0.7926 0.048 Uiso 1 1 calc R
H31C H 0.6754 0.4297 0.7408 0.048 Uiso 1 1 calc R
C32 C 0.8665(3) 0.39849(15) 0.89077(16) 0.0313(7) Uani 1 1 d .
H32A H 0.8753 0.3693 0.9284 0.047 Uiso 1 1 calc R
H32B H 0.8679 0.4419 0.9075 0.047 Uiso 1 1 calc R
H32C H 0.9267 0.3924 0.8590 0.047 Uiso 1 1 calc R
C33 C 0.6175(3) 0.40358(16) 0.90968(16) 0.0328(8) Uani 1 1 d .
H33A H 0.5459 0.3925 0.8906 0.049 Uiso 1 1 calc R
H33B H 0.6196 0.4488 0.9192 0.049 Uiso 1 1 calc R
H33C H 0.6292 0.3800 0.9513 0.049 Uiso 1 1 calc R
C34 C 0.7465(3) 0.16491(15) 0.83295(17) 0.0364(8) Uani 1 1 d .
H34A H 0.7219 0.1599 0.7864 0.055 Uiso 1 1 calc R
H34B H 0.7192 0.1297 0.8599 0.055 Uiso 1 1 calc R
H34C H 0.8268 0.1655 0.8345 0.055 Uiso 1 1 calc R
C35 C 0.7608(3) 0.25237(16) 0.95359(16) 0.0357(8) Uani 1 1 d .
H35A H 0.8405 0.2541 0.9476 0.054 Uiso 1 1 calc R
H35B H 0.7421 0.2167 0.9826 0.054 Uiso 1 1 calc R
H35C H 0.7355 0.2916 0.9743 0.054 Uiso 1 1 calc R
C36 C 0.5376(3) 0.23290(17) 0.88685(17) 0.0374(8) Uani 1 1 d .
H36A H 0.5095 0.2722 0.9060 0.056 Uiso 1 1 calc R
H36B H 0.5271 0.1985 0.9189 0.056 Uiso 1 1 calc R
H36C H 0.4980 0.2234 0.8452 0.056 Uiso 1 1 calc R

loop_
_atom_site_aniso_label
_atom_site_aniso_U_11
_atom_site_aniso_U_22
_atom_site_aniso_U_33
_atom_site_aniso_U_23
_atom_site_aniso_U_13
_atom_site_aniso_U_12
U 0.02327(7) 0.02067(7) 0.02090(6) -0.00035(4) -0.00233(4) 0.00022(5)
Si1 0.0286(5) 0.0266(4) 0.0235(4) 0.0023(3) -0.0044(3) -0.0004(4)
Si2 0.0301(5) 0.0424(5) 0.0291(5) 0.0027(4) -0.0023(4) 0.0101(4)
Si3 0.0279(5) 0.0223(4) 0.0283(4) -0.0006(3) -0.0044(4) -0.0011(4)
Si4 0.0304(5) 0.0270(4) 0.0303(4) -0.0057(4) -0.0023(4) 0.0037(4)
Si5 0.0266(5) 0.0266(4) 0.0228(4) -0.0029(3) -0.0007(3) 0.0009(4)
Si6 0.0279(5) 0.0280(4) 0.0250(4) 0.0023(4) -0.0013(4) -0.0011(4)
S1 0.0255(4) 0.0297(4) 0.0298(4) -0.0017(3) -0.0043(3) -0.0018(3)
N1 0.0255(15) 0.0284(13) 0.0245(13) -0.0009(11) -0.0051(11) 0.0043(11)
N2 0.0285(15) 0.0205(12) 0.0260(13) -0.0021(11) -0.0036(11) 0.0005(11)
N3 0.0254(14) 0.0256(13) 0.0215(12) -0.0006(10) -0.0008(10) -0.0022(11)
C1 0.0243(17) 0.0258(15) 0.0234(14) -0.0016(12) -0.0014(12) -0.0016(13)
C2 0.0201(17) 0.0284(16) 0.0293(16) 0.0029(13) -0.0024(13) 0.0023(13)
C3 0.0253(18) 0.0239(15) 0.0291(16) 0.0017(13) 0.0004(13) -0.0011(13)
C4 0.0219(17) 0.0260(15) 0.0260(15) -0.0002(13) 0.0002(12) 0.0005(13)
C5 0.0214(17) 0.0315(16) 0.0240(15) -0.0005(13) -0.0008(12) 0.0006(13)
C6 0.0190(16) 0.0273(15) 0.0264(15) 0.0015(13) 0.0023(12) 0.0008(13)
C7 0.0280(18) 0.0319(17) 0.0247(15) 0.0068(13) 0.0000(13) -0.0012(14)
C8 0.039(2) 0.0415(19) 0.0356(18) 0.0150(15) -0.0080(16) -0.0070(16)
C9 0.042(2) 0.047(2) 0.0287(17) 0.0079(15) 0.0016(15) 0.0026(17)
C10 0.032(2) 0.0368(18) 0.0277(16) 0.0086(14) -0.0048(14) 0.0021(15)
C11 0.0256(18) 0.0273(16) 0.0298(16) -0.0019(13) -0.0046(13) 0.0011(13)
C12 0.0298(19) 0.0304(16) 0.0336(17) -0.0046(14) -0.0061(14) -0.0011(14)
C13 0.040(2) 0.0257(17) 0.052(2) -0.0044(15) -0.0154(17) 0.0005(15)
C14 0.035(2) 0.045(2) 0.0349(18) -0.0091(16) -0.0047(15) 0.0050(16)
C15 0.0251(17) 0.0274(15) 0.0284(16) 0.0015(13) -0.0007(13) 0.0000(13)
C16 0.035(2) 0.0265(16) 0.0398(18) 0.0059(15) -0.0072(15) 0.0006(14)
C17 0.035(2) 0.0283(17) 0.0389(18) -0.0021(14) -0.0040(15) 0.0067(15)
C18 0.0300(19) 0.0281(17) 0.0395(18) 0.0068(14) 0.0002(15) -0.0025(14)
C19 0.040(2) 0.0363(18) 0.0282(16) -0.0030(14) -0.0053(15) -0.0008(16)
C20 0.034(2) 0.0336(17) 0.0252(16) 0.0050(13) 0.0008(14) 0.0008(15)
C21 0.038(2) 0.0300(17) 0.0442(19) 0.0077(15) -0.0046(16) -0.0008(15)
C22 0.029(2) 0.101(4) 0.037(2) 0.003(2) -0.0052(16) 0.003(2)
C23 0.032(2) 0.0381(18) 0.0327(17) -0.0024(15) 0.0001(14) 0.0067(15)
C24 0.068(3) 0.056(3) 0.054(2) 0.015(2) 0.012(2) 0.029(2)
C25 0.036(2) 0.0294(17) 0.053(2) 0.0044(16) -0.0072(17) -0.0061(15)
C26 0.033(2) 0.0367(18) 0.0426(19) -0.0079(16) -0.0008(16) -0.0062(16)
C27 0.037(2) 0.0383(19) 0.0356(18) 0.0003(15) -0.0072(15) -0.0006(16)
C28 0.044(2) 0.044(2) 0.057(2) -0.0252(19) -0.0082(19) 0.0121(18)
C29 0.042(2) 0.0400(19) 0.0361(18) -0.0075(16) 0.0108(16) 0.0078(17)
C30 0.033(2) 0.0394(19) 0.0413(19) 0.0017(16) 0.0008(15) 0.0094(16)
C31 0.037(2) 0.0277(17) 0.0318(16) -0.0047(14) -0.0013(14) -0.0021(14)
C32 0.033(2) 0.0309(16) 0.0305(17) -0.0065(14) 0.0007(14) -0.0002(14)
C33 0.0295(19) 0.0393(19) 0.0296(17) -0.0039(14) -0.0015(14) 0.0031(15)
C34 0.044(2) 0.0283(17) 0.0365(18) 0.0025(15) -0.0019(16) -0.0015(15)
C35 0.038(2) 0.0377(19) 0.0317(17) 0.0029(15) -0.0037(15) 0.0026(16)
C36 0.036(2) 0.045(2) 0.0318(17) 0.0069(15) 0.0007(15) -0.0056(16)

loop_
_atom_type_symbol
_atom_type_description
_atom_type_scat_dispersion_real
_atom_type_scat_dispersion_imag
_atom_type_scat_source
C C 0.0033 0.0016 'International Tables Vol C Tables 4.2.6.8 and 6.1.1.4'
H H 0.0000 0.0000 'International Tables Vol C Tables 4.2.6.8 and 6.1.1.4'
N N 0.0061 0.0033 'International Tables Vol C Tables 4.2.6.8 and 6.1.1.4'
Si Si 0.0817 0.0704 'International Tables Vol C Tables 4.2.6.8 and 6.1.1.4'
S S 0.1246 0.1234 'International Tables Vol C Tables 4.2.6.8 and 6.1.1.4'
U U -9.6767 9.6646 'International Tables Vol C Tables 4.2.6.8 and 6.1.1.4'

loop_
_geom_angle_atom_site_label_1
_geom_angle_atom_site_label_2
_geom_angle_atom_site_label_3
_geom_angle
N3 U N2 114.09(8)
N3 U N1 117.92(9)
N2 U N1 106.01(8)
N3 U S1 100.00(7)
N2 U S1 96.85(7)
N1 U S1 120.38(7)
N1 Si1 C20 108.42(13)
N1 Si1 C19 114.69(14)
C20 Si1 C19 105.78(15)
N1 Si1 C21 112.57(14)
C20 Si1 C21 109.34(16)
C19 Si1 C21 105.74(15)
N1 Si2 C23 111.89(14)
N1 Si2 C24 113.47(18)
C23 Si2 C24 103.96(17)
N1 Si2 C22 111.98(16)
C23 Si2 C22 107.96(17)
C24 Si2 C22 107.1(2)
N2 Si3 C27 113.90(15)
N2 Si3 C26 107.70(14)
C27 Si3 C26 106.66(16)
N2 Si3 C25 114.57(14)
C27 Si3 C25 108.44(16)
C26 Si3 C25 104.89(17)
N2 Si4 C29 115.83(14)
N2 Si4 C30 109.74(14)
C29 Si4 C30 108.43(17)
N2 Si4 C28 112.63(15)
C29 Si4 C28 101.59(17)
C30 Si4 C28 108.12(17)
N3 Si5 C32 115.35(14)
N3 Si5 C33 113.40(14)
C32 Si5 C33 106.86(14)
N3 Si5 C31 108.01(13)
C32 Si5 C31 103.78(15)
C33 Si5 C31 108.89(15)
N3 Si6 C34 110.89(14)
N3 Si6 C35 113.60(14)
C34 Si6 C35 105.59(15)
N3 Si6 C36 111.52(14)
C34 Si6 C36 109.41(17)
C35 Si6 C36 105.52(16)
C1 S1 U 139.85(10)
Si1 N1 Si2 116.73(14)
Si1 N1 U 115.92(13)
Si2 N1 U 127.34(13)
Si3 N2 Si4 116.90(14)
Si3 N2 U 112.12(13)
Si4 N2 U 130.93(14)
Si5 N3 Si6 117.07(14)
Si5 N3 U 110.45(11)
Si6 N3 U 132.46(12)
C2 C1 C6 119.7(3)
C2 C1 S1 120.0(2)
C6 C1 S1 120.2(2)
C3 C2 C1 117.5(3)
C3 C2 C7 117.4(3)
C1 C2 C7 125.0(3)
C4 C3 C2 123.2(3)
C5 C4 C3 116.8(3)
C5 C4 C11 120.2(3)
C3 C4 C11 123.0(3)
C4 C5 C6 123.8(3)
C5 C6 C1 116.9(3)
C5 C6 C15 118.2(3)
C1 C6 C15 124.8(3)
C10 C7 C9 111.0(3)
C10 C7 C8 105.6(3)
C9 C7 C8 105.6(3)
C10 C7 C2 112.1(3)
C9 C7 C2 110.6(3)
C8 C7 C2 111.6(2)
C4 C11 C14 108.7(3)
C4 C11 C12 110.1(2)
C14 C11 C12 109.4(3)
C4 C11 C13 112.1(2)
C14 C11 C13 108.7(3)
C12 C11 C13 107.7(3)
C18 C15 C17 110.9(3)
C18 C15 C6 113.4(3)
C17 C15 C6 109.7(2)
C18 C15 C16 105.6(3)
C17 C15 C16 105.0(3)
C6 C15 C16 111.8(2)

loop_
_geom_bond_atom_site_label_1
_geom_bond_atom_site_label_2
_geom_bond_distance
U N3 2.250(2)
U N2 2.268(2)
U N1 2.278(2)
U S1 2.6596(8)
U Si5 3.3031(8)
U Si3 3.3425(8)
U Si1 3.4269(8)
Si1 N1 1.751(3)
Si1 C20 1.872(3)
Si1 C19 1.873(3)
Si1 C21 1.875(3)
Si2 N1 1.755(3)
Si2 C23 1.865(3)
Si2 C24 1.874(4)
Si2 C22 1.880(4)
Si3 N2 1.746(3)
Si3 C27 1.872(3)
Si3 C26 1.873(4)
Si3 C25 1.875(3)
Si4 N2 1.758(3)
Si4 C29 1.854(4)
Si4 C30 1.868(3)
Si4 C28 1.882(3)
Si5 N3 1.757(2)
Si5 C32 1.859(3)
Si5 C33 1.875(3)
Si5 C31 1.888(3)
Si6 N3 1.757(2)
Si6 C34 1.867(3)
Si6 C35 1.877(3)
Si6 C36 1.877(4)
S1 C1 1.796(3)
C1 C2 1.420(4)
C1 C6 1.426(4)
C2 C3 1.398(4)
C2 C7 1.564(4)
C3 C4 1.386(4)
C4 C5 1.384(4)
C4 C11 1.538(4)
C5 C6 1.397(4)
C6 C15 1.551(4)
C7 C10 1.537(4)
C7 C9 1.537(4)
C7 C8 1.540(4)
C11 C14 1.540(5)
C11 C12 1.543(4)
C11 C13 1.543(4)
C15 C18 1.526(4)
C15 C17 1.547(4)
C15 C16 1.551(4)

loop_
_cod_related_entry_id
_cod_related_entry_database
_cod_related_entry_code
1 ChemSpider 30660034
